data_1514292
loop_
_publ_author_name
'Xu, Biao'
'Shi, Li-Li'
'Zhang, Yu-Zu'
'Wu, Zhi-Jun'
'Fu, Li-Na'
'Luo, Chun-Qin'
'Zhang, Lan-Xi'
'Peng, Yun-Gui'
'Guo, Qi-Xiang'

_publ_section_title
;
 Catalytic asymmetric direct \a-alkylation of amino esters by aldehydes
 via imine activation
;
_journal_issue 5
_journal_name_full 'Chemical Science'
_journal_page_first 1988
_journal_paper_doi 10.1039/c3sc53314j
_journal_volume 5
_journal_year 2014
_chemical_absolute_configuration unknown
_chemical_formula_moiety 'C20 H19 Cl N2 O4'
_chemical_formula_sum 'C20 H19 Cl N2 O4'
_chemical_formula_weight 386.82
_chemical_name_systematic
;
 ?
;
_space_group_IT_number 4
_symmetry_cell_setting monoclinic
_symmetry_space_group_name_Hall 'P 2yb'
_symmetry_space_group_name_H-M 'P 1 21 1'
_atom_sites_solution_hydrogens geom
_atom_sites_solution_primary direct
_atom_sites_solution_secondary difmap
_audit_creation_method SHELXL-97
_cell_angle_alpha 90.00
_cell_angle_beta 101.402(3)
_cell_angle_gamma 90.00
_cell_formula_units_Z 4
_cell_length_a 11.1925(12)
_cell_length_b 8.1206(9)
_cell_length_c 21.465(2)
_cell_measurement_reflns_used 5975
_cell_measurement_temperature 298(2)
_cell_measurement_theta_max 27.83
_cell_measurement_theta_min 2.40
_cell_volume 1912.4(3)
_computing_cell_refinement 'SAINT (Bruker, 2002)'
_computing_data_collection 'SMART (Bruker, 2002)'
_computing_data_reduction SAINT
_computing_molecular_graphics 'XP (Bruker, 2002)'
_computing_publication_material 'SHELXL-97 (Bruker, 2002)'
_computing_structure_refinement 'SHELXL-97 (Sheldrick, 1997)'
_computing_structure_solution 'SHELXS-97 (Sheldrick, 1997)'
_diffrn_ambient_temperature 298(2)
_diffrn_measured_fraction_theta_full 0.992
_diffrn_measured_fraction_theta_max 0.992
_diffrn_measurement_device_type 'Bruker APEX II area-detector diffractometer'
_diffrn_measurement_method '\f and \w scans'
_diffrn_radiation_monochromator graphite
_diffrn_radiation_source 'fine-focus sealed tube'
_diffrn_radiation_type MoK\a
_diffrn_radiation_wavelength 0.71073
_diffrn_reflns_av_R_equivalents 0.0233
_diffrn_reflns_av_sigmaI/netI 0.0355
_diffrn_reflns_limit_h_max 13
_diffrn_reflns_limit_h_min -12
_diffrn_reflns_limit_k_max 8
_diffrn_reflns_limit_k_min -9
_diffrn_reflns_limit_l_max 22
_diffrn_reflns_limit_l_min -25
_diffrn_reflns_number 11292
_diffrn_reflns_theta_full 25.50
_diffrn_reflns_theta_max 25.50
_diffrn_reflns_theta_min 1.86
_exptl_absorpt_coefficient_mu 0.228
_exptl_absorpt_correction_T_max 0.9453
_exptl_absorpt_correction_T_min 0.9225
_exptl_absorpt_correction_type multi-scan
_exptl_absorpt_process_details 'SADABS (Bruker, 2002)'
_exptl_crystal_colour Colorless
_exptl_crystal_density_diffrn 1.343
_exptl_crystal_density_method 'not measured'
_exptl_crystal_description Prism
_exptl_crystal_F_000 808
_exptl_crystal_size_max 0.36
_exptl_crystal_size_mid 0.29
_exptl_crystal_size_min 0.25
_refine_diff_density_max 0.242
_refine_diff_density_min -0.273
_refine_diff_density_rms 0.060
_refine_ls_abs_structure_details 'Flack H D (1983), Acta Cryst. A39, 876-881'
_refine_ls_abs_structure_Flack -0.01(7)
_refine_ls_extinction_method none
_refine_ls_goodness_of_fit_ref 1.085
_refine_ls_hydrogen_treatment constr
_refine_ls_matrix_type full
_refine_ls_number_parameters 491
_refine_ls_number_reflns 5728
_refine_ls_number_restraints 1
_refine_ls_restrained_S_all 1.085
_refine_ls_R_factor_all 0.0440
_refine_ls_R_factor_gt 0.0381
_refine_ls_shift/su_max 0.000
_refine_ls_shift/su_mean 0.000
_refine_ls_structure_factor_coef Fsqd
_refine_ls_weighting_details 'calc w=1/[\s^2^(Fo^2^)+(0.0812P)^2^+0.1052P] where P=(Fo^2^+2Fc^2^)/3'
_refine_ls_weighting_scheme calc
_refine_ls_wR_factor_gt 0.1157
_refine_ls_wR_factor_ref 0.1229
_reflns_number_gt 5132
_reflns_number_total 5728
_reflns_threshold_expression I>2\s(I)
_cod_data_source_file c3sc53314j2.cif
_cod_data_source_block mo_20130724a_0m
_cod_depositor_comments
;
The following automatic conversions were performed:

'_symmetry_cell_setting' value 'Monoclinic' changed to 'monoclinic'
according to
/usr/data/users/saulius/crontab/automatic-downloads/rss-feeds/RSC/lib/dictionaries/cif_core.dic
dictionary named 'cif_core.dic' version 2.4.2 from
2011-04-26.

'_exptl_absorpt_correction_type' value 'Multi-scan'
changed to 'multi-scan' according to
/usr/data/users/saulius/crontab/automatic-downloads/rss-feeds/RSC/lib/dictionaries/cif_core.dic
dictionary named 'cif_core.dic' version 2.4.2 from 2011-04-26.

Automatic conversion script
Id: cif_fix_values 2281 2013-09-26 08:29:07Z andrius 
;
_cod_original_cell_volume 1912.5(4)
_cod_original_sg_symbol_H-M 'P 21'
_cod_database_code 1514292

loop_
_symmetry_equiv_pos_as_xyz
'x, y, z'
'-x, y+1/2, -z'

loop_
_atom_site_label
_atom_site_type_symbol
_atom_site_fract_x
_atom_site_fract_y
_atom_site_fract_z
_atom_site_U_iso_or_equiv
_atom_site_adp_type
_atom_site_occupancy
_atom_site_symmetry_multiplicity
_atom_site_calc_flag
_atom_site_refinement_flags
Cl1 Cl -0.01424(6) 0.12053(17) 0.12324(5) 0.0850(3) Uani 1 1 d .
Cl2 Cl 0.74970(8) 0.62795(15) 0.46864(5) 0.0908(4) Uani 1 1 d .
O1 O 0.28445(16) 0.3971(2) 0.04352(11) 0.0561(5) Uani 1 1 d .
O2 O 0.43091(17) 0.2705(3) 0.00556(10) 0.0587(5) Uani 1 1 d .
O3 O 0.11303(15) 0.1412(3) -0.00094(9) 0.0521(4) Uani 1 1 d .
O4 O 0.2001(2) -0.1020(3) 0.00035(12) 0.0719(7) Uani 1 1 d .
O5 O 0.98604(16) 0.9050(3) 0.36081(10) 0.0609(6) Uani 1 1 d .
O6 O 0.9761(2) 1.1741(4) 0.34028(13) 0.0843(8) Uani 1 1 d .
O7 O 0.9250(2) 0.9705(4) 0.47888(9) 0.0741(7) Uani 1 1 d .
O8 O 0.7826(3) 1.1544(6) 0.47820(15) 0.1160(14) Uani 1 1 d .
N1 N 0.52935(19) 0.3680(3) 0.22771(11) 0.0516(5) Uani 1 1 d .
H1A H 0.6010 0.4109 0.2352 0.062 Uiso 1 1 calc R
N2 N 0.41407(18) -0.0027(3) 0.07460(10) 0.0429(5) Uani 1 1 d .
H2A H 0.4553 0.0109 0.0435 0.064 Uiso 1 1 d R
H2B H 0.3867 -0.1057 0.0740 0.064 Uiso 1 1 d R
N3 N 0.6391(2) 0.8821(4) 0.18401(12) 0.0665(7) Uani 1 1 d .
H3A H 0.6011 0.9239 0.1488 0.080 Uiso 1 1 calc R
N4 N 0.7377(2) 1.1891(3) 0.34966(15) 0.0652(7) Uani 1 1 d .
H4A H 0.7873 1.2661 0.3397 0.098 Uiso 1 1 d R
H4B H 0.6963 1.2298 0.3775 0.098 Uiso 1 1 d R
C1 C 0.4493(2) 0.3716(4) 0.26794(13) 0.0484(6) Uani 1 1 d .
C2 C 0.4611(3) 0.4416(5) 0.32829(15) 0.0694(9) Uani 1 1 d .
H2 H 0.5324 0.4941 0.3480 0.083 Uiso 1 1 calc R
C3 C 0.3619(4) 0.4290(5) 0.35723(16) 0.0810(11) Uani 1 1 d .
H3 H 0.3665 0.4747 0.3974 0.097 Uiso 1 1 calc R
C4 C 0.2557(4) 0.3502(5) 0.32815(17) 0.0768(10) Uani 1 1 d .
H4 H 0.1906 0.3441 0.3491 0.092 Uiso 1 1 calc R
C5 C 0.2446(3) 0.2812(4) 0.26916(14) 0.0566(7) Uani 1 1 d .
H5 H 0.1726 0.2290 0.2501 0.068 Uiso 1 1 calc R
C6 C 0.3425(2) 0.2899(3) 0.23779(12) 0.0431(5) Uani 1 1 d .
C7 C 0.3637(2) 0.2342(3) 0.17728(11) 0.0382(5) Uani 1 1 d .
C8 C 0.4773(2) 0.2847(4) 0.17315(12) 0.0444(5) Uani 1 1 d .
H8 H 0.5144 0.2660 0.1387 0.053 Uiso 1 1 calc R
C9 C 0.26741(18) 0.1496(3) 0.12859(11) 0.0351(5) Uani 1 1 d .
H9 H 0.1993 0.2270 0.1179 0.042 Uiso 1 1 calc R
C10 C 0.2176(2) -0.0036(3) 0.15570(11) 0.0399(5) Uani 1 1 d .
C11 C 0.2956(3) -0.1244(4) 0.18507(15) 0.0584(7) Uani 1 1 d .
H11 H 0.3791 -0.1098 0.1887 0.070 Uiso 1 1 calc R
C12 C 0.2539(4) -0.2670(5) 0.20948(18) 0.0809(11) Uani 1 1 d .
H12 H 0.3083 -0.3465 0.2292 0.097 Uiso 1 1 calc R
C13 C 0.1283(4) -0.2882(6) 0.20376(19) 0.0883(13) Uani 1 1 d .
H13 H 0.0984 -0.3858 0.2174 0.106 Uiso 1 1 calc R
C14 C 0.0504(4) -0.1685(6) 0.17862(18) 0.0773(11) Uani 1 1 d .
H14 H -0.0325 -0.1800 0.1779 0.093 Uiso 1 1 calc R
C15 C 0.0937(2) -0.0282(4) 0.15389(13) 0.0551(7) Uani 1 1 d .
C16 C 0.31102(18) 0.1108(3) 0.06520(10) 0.0337(4) Uani 1 1 d .
C17 C 0.3498(2) 0.2673(3) 0.03486(11) 0.0397(5) Uani 1 1 d .
C18 C 0.3170(4) 0.5494(5) 0.0167(3) 0.1004(16) Uani 1 1 d .
H18A H 0.4009 0.5745 0.0340 0.151 Uiso 1 1 calc R
H18B H 0.2662 0.6365 0.0269 0.151 Uiso 1 1 calc R
H18C H 0.3057 0.5387 -0.0286 0.151 Uiso 1 1 calc R
C19 C 0.2015(2) 0.0361(3) 0.01748(11) 0.0369(5) Uani 1 1 d .
C20 C 0.0041(2) 0.0756(5) -0.04162(17) 0.0668(9) Uani 1 1 d .
H20A H 0.0256 0.0250 -0.0783 0.100 Uiso 1 1 calc R
H20B H -0.0526 0.1634 -0.0549 0.100 Uiso 1 1 calc R
H20C H -0.0325 -0.0050 -0.0186 0.100 Uiso 1 1 calc R
C21 C 0.75127(19) 0.7141(4) 0.25544(11) 0.0418(6) Uani 1 1 d .
C22 C 0.8218(2) 0.5751(4) 0.27419(13) 0.0495(6) Uani 1 1 d .
H22 H 0.8574 0.5596 0.3167 0.059 Uiso 1 1 calc R
C23 C 0.8384(3) 0.4605(5) 0.22933(15) 0.0631(8) Uani 1 1 d .
H23 H 0.8865 0.3682 0.2417 0.076 Uiso 1 1 calc R
C24 C 0.7837(3) 0.4815(5) 0.16526(15) 0.0677(9) Uani 1 1 d .
H24 H 0.7943 0.4013 0.1359 0.081 Uiso 1 1 calc R
C25 C 0.7151(3) 0.6171(5) 0.14504(13) 0.0632(8) Uani 1 1 d .
H25 H 0.6794 0.6309 0.1024 0.076 Uiso 1 1 calc R
C26 C 0.7001(2) 0.7346(4) 0.19032(12) 0.0518(7) Uani 1 1 d .
C27 C 0.6483(3) 0.9514(5) 0.24228(14) 0.0589(7) Uani 1 1 d .
H27 H 0.6130 1.0511 0.2500 0.071 Uiso 1 1 calc R
C28 C 0.7162(2) 0.8550(4) 0.28787(12) 0.0437(6) Uani 1 1 d .
C29 C 0.74390(19) 0.8798(3) 0.35911(11) 0.0412(5) Uani 1 1 d .
H29 H 0.8009 0.7927 0.3773 0.049 Uiso 1 1 calc R
C30 C 0.6314(2) 0.8631(4) 0.38910(12) 0.0437(5) Uani 1 1 d .
C31 C 0.5279(2) 0.9571(5) 0.36771(16) 0.0619(8) Uani 1 1 d .
H31 H 0.5263 1.0292 0.3339 0.074 Uiso 1 1 calc R
C32 C 0.4260(3) 0.9454(5) 0.39600(19) 0.0736(10) Uani 1 1 d .
H32 H 0.3580 1.0105 0.3812 0.088 Uiso 1 1 calc R
C33 C 0.4256(3) 0.8406(5) 0.44456(19) 0.0700(9) Uani 1 1 d .
H33 H 0.3572 0.8328 0.4629 0.084 Uiso 1 1 calc R
C34 C 0.5254(3) 0.7462(4) 0.46673(15) 0.0609(8) Uani 1 1 d .
H34 H 0.5256 0.6742 0.5004 0.073 Uiso 1 1 calc R
C35 C 0.6269(2) 0.7578(4) 0.43884(12) 0.0481(6) Uani 1 1 d .
C36 C 0.8095(2) 1.0485(4) 0.37784(13) 0.0467(6) Uani 1 1 d .
C37 C 0.9330(2) 1.0508(4) 0.35686(12) 0.0499(7) Uani 1 1 d .
C38 C 1.1109(3) 0.9020(8) 0.3529(2) 0.0905(14) Uani 1 1 d .
H38A H 1.1178 0.9616 0.3151 0.136 Uiso 1 1 calc R
H38B H 1.1361 0.7901 0.3492 0.136 Uiso 1 1 calc R
H38C H 1.1619 0.9525 0.3891 0.136 Uiso 1 1 calc R
C39 C 0.8368(2) 1.0662(4) 0.45080(14) 0.0531(7) Uani 1 1 d .
C40 C 0.9528(5) 0.9787(9) 0.54817(16) 0.1036(16) Uani 1 1 d .
H40A H 0.9808 1.0874 0.5613 0.155 Uiso 1 1 calc R
H40B H 1.0152 0.9000 0.5644 0.155 Uiso 1 1 calc R
H40C H 0.8807 0.9542 0.5643 0.155 Uiso 1 1 calc R

loop_
_atom_site_aniso_label
_atom_site_aniso_U_11
_atom_site_aniso_U_22
_atom_site_aniso_U_33
_atom_site_aniso_U_23
_atom_site_aniso_U_13
_atom_site_aniso_U_12
Cl1 0.0385(3) 0.1219(9) 0.0964(6) 0.0124(6) 0.0177(3) 0.0036(4)
Cl2 0.0681(4) 0.0990(8) 0.1091(7) 0.0647(7) 0.0268(4) 0.0203(5)
O1 0.0468(9) 0.0283(9) 0.0983(15) 0.0134(9) 0.0271(9) 0.0042(7)
O2 0.0620(11) 0.0520(12) 0.0717(12) 0.0096(11) 0.0363(10) 0.0027(9)
O3 0.0416(8) 0.0427(11) 0.0656(11) -0.0044(9) -0.0052(7) 0.0056(8)
O4 0.0786(13) 0.0358(12) 0.0855(15) -0.0137(11) -0.0220(12) 0.0092(10)
O5 0.0368(8) 0.0807(17) 0.0676(12) 0.0016(11) 0.0158(8) -0.0019(10)
O6 0.0640(13) 0.090(2) 0.1006(19) 0.0230(16) 0.0218(12) -0.0266(14)
O7 0.0894(15) 0.0875(18) 0.0429(10) 0.0035(11) 0.0071(10) 0.0182(14)
O8 0.0995(19) 0.158(4) 0.0869(19) -0.046(2) 0.0089(15) 0.047(2)
N1 0.0385(10) 0.0480(13) 0.0624(13) -0.0063(11) -0.0046(9) -0.0105(10)
N2 0.0434(10) 0.0365(11) 0.0488(11) 0.0019(9) 0.0094(8) 0.0134(9)
N3 0.0671(14) 0.0783(19) 0.0472(13) 0.0209(14) -0.0055(11) 0.0047(15)
N4 0.0512(12) 0.0460(15) 0.0915(19) 0.0145(13) -0.0025(12) 0.0008(11)
C1 0.0506(13) 0.0373(13) 0.0521(14) -0.0044(12) -0.0026(11) -0.0048(11)
C2 0.082(2) 0.060(2) 0.0564(17) -0.0181(15) -0.0097(15) -0.0157(17)
C3 0.117(3) 0.075(3) 0.0527(17) -0.0240(17) 0.0196(18) -0.017(2)
C4 0.100(2) 0.071(2) 0.069(2) -0.0217(18) 0.0380(18) -0.019(2)
C5 0.0623(16) 0.0531(17) 0.0592(16) -0.0143(14) 0.0239(13) -0.0103(14)
C6 0.0497(12) 0.0312(13) 0.0477(13) -0.0056(11) 0.0080(10) -0.0052(10)
C7 0.0376(10) 0.0303(12) 0.0456(13) 0.0004(10) 0.0056(9) -0.0007(9)
C8 0.0352(11) 0.0448(15) 0.0510(14) -0.0013(12) 0.0036(9) -0.0010(10)
C9 0.0335(9) 0.0299(12) 0.0423(12) -0.0015(10) 0.0086(8) 0.0011(9)
C10 0.0466(12) 0.0366(13) 0.0363(11) -0.0038(10) 0.0077(9) -0.0071(10)
C11 0.0673(16) 0.0431(16) 0.0665(17) 0.0078(14) 0.0174(13) 0.0032(14)
C12 0.118(3) 0.048(2) 0.076(2) 0.0156(17) 0.020(2) -0.006(2)
C13 0.124(3) 0.065(3) 0.079(2) 0.004(2) 0.029(2) -0.049(3)
C14 0.076(2) 0.086(3) 0.074(2) -0.003(2) 0.0230(17) -0.044(2)
C15 0.0513(14) 0.0637(19) 0.0523(15) -0.0089(14) 0.0153(11) -0.0194(13)
C16 0.0343(9) 0.0303(11) 0.0354(11) 0.0004(9) 0.0039(8) 0.0042(9)
C17 0.0355(11) 0.0359(13) 0.0470(13) 0.0032(11) 0.0064(10) 0.0011(9)
C18 0.083(2) 0.0378(19) 0.194(5) 0.039(3) 0.062(3) 0.0074(17)
C19 0.0443(11) 0.0290(12) 0.0360(11) 0.0028(10) 0.0044(9) 0.0018(9)
C20 0.0460(13) 0.066(2) 0.079(2) -0.0101(16) -0.0095(13) 0.0036(14)
C21 0.0310(10) 0.0537(16) 0.0403(12) 0.0085(11) 0.0062(9) -0.0100(10)
C22 0.0456(12) 0.0574(18) 0.0455(13) 0.0060(12) 0.0089(10) -0.0029(12)
C23 0.0619(16) 0.065(2) 0.0666(19) 0.0079(16) 0.0223(14) 0.0088(15)
C24 0.0742(19) 0.080(3) 0.0559(17) -0.0097(17) 0.0295(15) -0.0073(18)
C25 0.0607(15) 0.091(3) 0.0388(14) 0.0028(16) 0.0107(11) -0.0125(17)
C26 0.0440(12) 0.0687(19) 0.0411(13) 0.0140(13) 0.0044(10) -0.0089(12)
C27 0.0582(15) 0.0594(19) 0.0534(16) 0.0140(14) -0.0025(12) 0.0093(14)
C28 0.0340(10) 0.0499(15) 0.0438(13) 0.0107(11) -0.0005(9) -0.0046(11)
C29 0.0324(10) 0.0427(14) 0.0458(13) 0.0087(11) 0.0013(9) 0.0000(10)
C30 0.0331(10) 0.0430(14) 0.0532(14) 0.0008(12) 0.0038(9) -0.0045(10)
C31 0.0396(13) 0.065(2) 0.080(2) 0.0197(17) 0.0104(12) 0.0051(13)
C32 0.0401(13) 0.071(2) 0.111(3) 0.012(2) 0.0185(15) 0.0066(14)
C33 0.0521(15) 0.068(2) 0.099(2) -0.0085(19) 0.0357(16) -0.0103(15)
C34 0.0665(17) 0.0569(19) 0.0629(17) 0.0008(15) 0.0215(14) -0.0136(15)
C35 0.0446(12) 0.0447(15) 0.0536(15) 0.0024(12) 0.0066(11) -0.0046(11)
C36 0.0369(11) 0.0456(15) 0.0547(14) 0.0065(12) 0.0025(10) -0.0041(11)
C37 0.0393(12) 0.0647(19) 0.0434(13) 0.0055(13) 0.0027(10) -0.0115(13)
C38 0.0446(15) 0.135(4) 0.098(3) -0.007(3) 0.0294(16) 0.001(2)
C39 0.0402(11) 0.0610(19) 0.0586(16) -0.0098(14) 0.0111(11) -0.0098(12)
C40 0.125(3) 0.142(5) 0.0406(17) 0.006(2) 0.0075(18) 0.003(3)

loop_
_atom_type_symbol
_atom_type_description
_atom_type_scat_dispersion_real
_atom_type_scat_dispersion_imag
_atom_type_scat_source
C C 0.0033 0.0016 'International Tables Vol C Tables 4.2.6.8 and 6.1.1.4'
H H 0.0000 0.0000 'International Tables Vol C Tables 4.2.6.8 and 6.1.1.4'
N N 0.0061 0.0033 'International Tables Vol C Tables 4.2.6.8 and 6.1.1.4'
O O 0.0106 0.0060 'International Tables Vol C Tables 4.2.6.8 and 6.1.1.4'
Cl Cl 0.1484 0.1585 'International Tables Vol C Tables 4.2.6.8 and 6.1.1.4'

loop_
_geom_angle_atom_site_label_1
_geom_angle_atom_site_label_2
_geom_angle_atom_site_label_3
_geom_angle
C17 O1 C18 116.1(2)
C19 O3 C20 115.9(2)
C37 O5 C38 116.2(3)
C39 O7 C40 115.6(3)
C1 N1 C8 109.2(2)
C1 N1 H1A 125.4
C8 N1 H1A 125.4
C16 N2 H2A 109.3
C16 N2 H2B 109.4
H2A N2 H2B 109.5
C27 N3 C26 109.0(2)
C27 N3 H3A 125.5
C26 N3 H3A 125.5
C36 N4 H4A 109.3
C36 N4 H4B 109.3
H4A N4 H4B 109.5
N1 C1 C2 130.0(3)
N1 C1 C6 107.7(2)
C2 C1 C6 122.3(3)
C3 C2 C1 116.8(3)
C3 C2 H2 121.6
C1 C2 H2 121.6
C2 C3 C4 121.8(3)
C2 C3 H3 119.1
C4 C3 H3 119.1
C5 C4 C3 121.2(3)
C5 C4 H4 119.4
C3 C4 H4 119.4
C4 C5 C6 119.3(3)
C4 C5 H5 120.3
C6 C5 H5 120.3
C5 C6 C1 118.6(2)
C5 C6 C7 134.8(2)
C1 C6 C7 106.6(2)
C8 C7 C6 106.7(2)
C8 C7 C9 130.0(2)
C6 C7 C9 123.1(2)
C7 C8 N1 109.7(2)
C7 C8 H8 125.1
N1 C8 H8 125.1
C7 C9 C10 111.82(19)
C7 C9 C16 113.01(17)
C10 C9 C16 111.56(19)
C7 C9 H9 106.7
C10 C9 H9 106.7
C16 C9 H9 106.7
C11 C10 C15 116.6(3)
C11 C10 C9 120.5(2)
C15 C10 C9 122.9(2)
C10 C11 C12 122.4(3)
C10 C11 H11 118.8
C12 C11 H11 118.8
C11 C12 C13 118.5(4)
C11 C12 H12 120.8
C13 C12 H12 120.8
C14 C13 C12 120.5(3)
C14 C13 H13 119.8
C12 C13 H13 119.8
C13 C14 C15 120.0(3)
C13 C14 H14 120.0
C15 C14 H14 120.0
C14 C15 C10 121.9(3)
C14 C15 Cl1 116.5(3)
C10 C15 Cl1 121.5(2)
N2 C16 C17 107.52(17)
N2 C16 C19 110.07(19)
C17 C16 C19 107.23(18)
N2 C16 C9 112.38(17)
C17 C16 C9 111.44(19)
C19 C16 C9 108.07(17)
O2 C17 O1 123.7(2)
O2 C17 C16 123.2(2)
O1 C17 C16 113.15(18)
O1 C18 H18A 109.5
O1 C18 H18B 109.5
H18A C18 H18B 109.5
O1 C18 H18C 109.5
H18A C18 H18C 109.5
H18B C18 H18C 109.5
O4 C19 O3 124.3(2)
O4 C19 C16 122.4(2)
O3 C19 C16 113.3(2)
O3 C20 H20A 109.5
O3 C20 H20B 109.5
H20A C20 H20B 109.5
O3 C20 H20C 109.5
H20A C20 H20C 109.5
H20B C20 H20C 109.5
C22 C21 C26 118.6(3)
C22 C21 C28 134.5(2)
C26 C21 C28 106.9(2)
C23 C22 C21 119.6(3)
C23 C22 H22 120.2
C21 C22 H22 120.2
C22 C23 C24 120.6(3)
C22 C23 H23 119.7
C24 C23 H23 119.7
C25 C24 C23 121.4(3)
C25 C24 H24 119.3
C23 C24 H24 119.3
C24 C25 C26 117.9(3)
C24 C25 H25 121.1
C26 C25 H25 121.1
N3 C26 C25 130.8(3)
N3 C26 C21 107.3(3)
C25 C26 C21 121.9(3)
N3 C27 C28 110.8(3)
N3 C27 H27 124.6
C28 C27 H27 124.6
C27 C28 C21 106.1(2)
C27 C28 C29 128.6(3)
C21 C28 C29 125.2(2)
C28 C29 C30 113.12(18)
C28 C29 C36 111.5(2)
C30 C29 C36 110.6(2)
C28 C29 H29 107.1
C30 C29 H29 107.1
C36 C29 H29 107.1
C35 C30 C31 116.2(2)
C35 C30 C29 122.8(2)
C31 C30 C29 121.0(2)
C30 C31 C32 121.2(3)
C30 C31 H31 119.4
C32 C31 H31 119.4
C33 C32 C31 120.5(3)
C33 C32 H32 119.7
C31 C32 H32 119.7
C32 C33 C34 119.9(3)
C32 C33 H33 120.1
C34 C33 H33 120.1
C33 C34 C35 119.8(3)
C33 C34 H34 120.1
C35 C34 H34 120.1
C30 C35 C34 122.4(3)
C30 C35 Cl2 120.71(19)
C34 C35 Cl2 116.9(2)
N4 C36 C37 108.9(2)
N4 C36 C39 109.3(3)
C37 C36 C39 106.73(19)
N4 C36 C29 112.69(19)
C37 C36 C29 109.8(2)
C39 C36 C29 109.3(2)
O6 C37 O5 124.5(3)
O6 C37 C36 122.5(3)
O5 C37 C36 113.0(2)
O5 C38 H38A 109.5
O5 C38 H38B 109.5
H38A C38 H38B 109.5
O5 C38 H38C 109.5
H38A C38 H38C 109.5
H38B C38 H38C 109.5
O8 C39 O7 123.5(3)
O8 C39 C36 123.4(3)
O7 C39 C36 113.1(2)
O7 C40 H40A 109.5
O7 C40 H40B 109.5
H40A C40 H40B 109.5
O7 C40 H40C 109.5
H40A C40 H40C 109.5
H40B C40 H40C 109.5

loop_
_geom_bond_atom_site_label_1
_geom_bond_atom_site_label_2
_geom_bond_distance
Cl1 C15 1.743(4)
Cl2 C35 1.750(3)
O1 C17 1.316(3)
O1 C18 1.441(4)
O2 C17 1.203(3)
O3 C19 1.308(3)
O3 C20 1.453(3)
O4 C19 1.179(3)
O5 C37 1.320(4)
O5 C38 1.441(3)
O6 C37 1.197(4)
O7 C39 1.307(4)
O7 C40 1.459(4)
O8 C39 1.169(4)
N1 C1 1.362(4)
N1 C8 1.378(3)
N1 H1A 0.8600
N2 C16 1.459(3)
N2 H2A 0.8900
N2 H2B 0.8900
N3 C27 1.357(4)
N3 C26 1.373(5)
N3 H3A 0.8600
N4 C36 1.457(4)
N4 H4A 0.8900
N4 H4B 0.8900
C1 C2 1.397(4)
C1 C6 1.408(4)
C2 C3 1.379(5)
C2 H2 0.9300
C3 C4 1.386(5)
C3 H3 0.9300
C4 C5 1.368(4)
C4 H4 0.9300
C5 C6 1.396(4)
C5 H5 0.9300
C6 C7 1.439(4)
C7 C8 1.355(3)
C7 C9 1.510(3)
C8 H8 0.9300
C9 C10 1.525(3)
C9 C16 1.566(3)
C9 H9 0.9800
C10 C11 1.380(4)
C10 C15 1.394(3)
C11 C12 1.390(5)
C11 H11 0.9300
C12 C13 1.397(6)
C12 H12 0.9300
C13 C14 1.346(6)
C13 H13 0.9300
C14 C15 1.384(5)
C14 H14 0.9300
C16 C17 1.530(3)
C16 C19 1.556(3)
C18 H18A 0.9600
C18 H18B 0.9600
C18 H18C 0.9600
C20 H20A 0.9600
C20 H20B 0.9600
C20 H20C 0.9600
C21 C22 1.390(4)
C21 C26 1.412(4)
C21 C28 1.434(4)
C22 C23 1.379(5)
C22 H22 0.9300
C23 C24 1.401(5)
C23 H23 0.9300
C24 C25 1.363(5)
C24 H24 0.9300
C25 C26 1.395(5)
C25 H25 0.9300
C27 C28 1.361(4)
C27 H27 0.9300
C28 C29 1.513(4)
C29 C30 1.529(3)
C29 C36 1.569(4)
C29 H29 0.9800
C30 C35 1.377(4)
C30 C31 1.388(4)
C31 C32 1.397(4)
C31 H31 0.9300
C32 C33 1.346(5)
C32 H32 0.9300
C33 C34 1.361(5)
C33 H33 0.9300
C34 C35 1.388(4)
C34 H34 0.9300
C36 C37 1.535(3)
C36 C39 1.542(4)
C38 H38A 0.9600
C38 H38B 0.9600
C38 H38C 0.9600
C40 H40A 0.9600
C40 H40B 0.9600
C40 H40C 0.9600

loop_
_geom_hbond_atom_site_label_D
_geom_hbond_atom_site_label_H
_geom_hbond_atom_site_label_A
_geom_hbond_distance_DH
_geom_hbond_distance_HA
_geom_hbond_distance_DA
_geom_hbond_angle_DHA
_geom_hbond_site_symmetry_A
N2 H2A O2 0.89 2.26 2.695(3) 110.0 .
N2 H2A O2 0.89 2.66 3.247(3) 124.5 2_645
N3 H3A N2 0.86 2.44 3.224(3) 151.7 1_565
N4 H4A O6 0.89 2.24 2.719(4) 113.4 .
N4 H4B O8 0.89 2.27 2.720(4) 111.1 .

loop_
_geom_torsion_atom_site_label_1
_geom_torsion_atom_site_label_2
_geom_torsion_atom_site_label_3
_geom_torsion_atom_site_label_4
_geom_torsion
C8 N1 C1 C2 -179.9(3)
C8 N1 C1 C6 -0.7(3)
N1 C1 C2 C3 178.3(3)
C6 C1 C2 C3 -0.8(5)
C1 C2 C3 C4 0.3(6)
C2 C3 C4 C5 0.0(7)
C3 C4 C5 C6 0.3(6)
C4 C5 C6 C1 -0.7(5)
C4 C5 C6 C7 -179.7(3)
N1 C1 C6 C5 -178.2(3)
C2 C1 C6 C5 1.0(4)
N1 C1 C6 C7 1.0(3)
C2 C1 C6 C7 -179.8(3)
C5 C6 C7 C8 178.2(3)
C1 C6 C7 C8 -0.8(3)
C5 C6 C7 C9 2.9(5)
C1 C6 C7 C9 -176.1(2)
C6 C7 C8 N1 0.4(3)
C9 C7 C8 N1 175.2(2)
C1 N1 C8 C7 0.2(3)
C8 C7 C9 C10 129.4(3)
C6 C7 C9 C10 -56.5(3)
C8 C7 C9 C16 2.5(4)
C6 C7 C9 C16 176.6(2)
C7 C9 C10 C11 -52.9(3)
C16 C9 C10 C11 74.8(3)
C7 C9 C10 C15 125.5(2)
C16 C9 C10 C15 -106.9(3)
C15 C10 C11 C12 2.6(5)
C9 C10 C11 C12 -178.9(3)
C10 C11 C12 C13 0.2(6)
C11 C12 C13 C14 -3.9(6)
C12 C13 C14 C15 4.8(6)
C13 C14 C15 C10 -1.9(5)
C13 C14 C15 Cl1 -179.3(3)
C11 C10 C15 C14 -1.7(4)
C9 C10 C15 C14 179.8(3)
C11 C10 C15 Cl1 175.5(2)
C9 C10 C15 Cl1 -2.9(4)
C7 C9 C16 N2 62.4(3)
C10 C9 C16 N2 -64.6(2)
C7 C9 C16 C17 -58.3(2)
C10 C9 C16 C17 174.66(18)
C7 C9 C16 C19 -175.91(19)
C10 C9 C16 C19 57.1(2)
C18 O1 C17 O2 -1.4(4)
C18 O1 C17 C16 179.3(3)
N2 C16 C17 O2 22.6(3)
C19 C16 C17 O2 -95.7(3)
C9 C16 C17 O2 146.2(2)
N2 C16 C17 O1 -158.1(2)
C19 C16 C17 O1 83.5(2)
C9 C16 C17 O1 -34.5(3)
C20 O3 C19 O4 4.5(4)
C20 O3 C19 C16 -175.4(2)
N2 C16 C19 O4 10.4(3)
C17 C16 C19 O4 127.1(3)
C9 C16 C19 O4 -112.6(3)
N2 C16 C19 O3 -169.8(2)
C17 C16 C19 O3 -53.1(2)
C9 C16 C19 O3 67.2(2)
C26 C21 C22 C23 -0.9(4)
C28 C21 C22 C23 -179.4(3)
C21 C22 C23 C24 -0.9(4)
C22 C23 C24 C25 1.7(5)
C23 C24 C25 C26 -0.5(5)
C27 N3 C26 C25 178.7(3)
C27 N3 C26 C21 -1.2(3)
C24 C25 C26 N3 178.7(3)
C24 C25 C26 C21 -1.5(4)
C22 C21 C26 N3 -177.9(2)
C28 C21 C26 N3 0.9(3)
C22 C21 C26 C25 2.2(4)
C28 C21 C26 C25 -179.0(2)
C26 N3 C27 C28 1.1(4)
N3 C27 C28 C21 -0.4(3)
N3 C27 C28 C29 -176.4(2)
C22 C21 C28 C27 178.3(3)
C26 C21 C28 C27 -0.3(3)
C22 C21 C28 C29 -5.6(4)
C26 C21 C28 C29 175.8(2)
C27 C28 C29 C30 67.0(4)
C21 C28 C29 C30 -108.2(3)
C27 C28 C29 C36 -58.4(3)
C21 C28 C29 C36 126.3(2)
C28 C29 C30 C35 126.3(3)
C36 C29 C30 C35 -107.8(3)
C28 C29 C30 C31 -54.8(4)
C36 C29 C30 C31 71.2(3)
C35 C30 C31 C32 0.7(5)
C29 C30 C31 C32 -178.3(3)
C30 C31 C32 C33 -0.7(6)
C31 C32 C33 C34 0.6(6)
C32 C33 C34 C35 -0.4(5)
C31 C30 C35 C34 -0.5(4)
C29 C30 C35 C34 178.5(3)
C31 C30 C35 Cl2 178.0(2)
C29 C30 C35 Cl2 -3.0(4)
C33 C34 C35 C30 0.4(5)
C33 C34 C35 Cl2 -178.2(3)
C28 C29 C36 N4 58.9(3)
C30 C29 C36 N4 -67.9(3)
C28 C29 C36 C37 -62.6(3)
C30 C29 C36 C37 170.5(2)
C28 C29 C36 C39 -179.3(2)
C30 C29 C36 C39 53.8(3)
C38 O5 C37 O6 8.9(4)
C38 O5 C37 C36 -169.4(3)
N4 C36 C37 O6 23.7(4)
C39 C36 C37 O6 -94.2(3)
C29 C36 C37 O6 147.5(3)
N4 C36 C37 O5 -158.0(2)
C39 C36 C37 O5 84.1(3)
C29 C36 C37 O5 -34.2(3)
C40 O7 C39 O8 0.3(6)
C40 O7 C39 C36 -178.5(4)
N4 C36 C39 O8 17.7(4)
C37 C36 C39 O8 135.3(4)
C29 C36 C39 O8 -106.1(4)
N4 C36 C39 O7 -163.6(2)
C37 C36 C39 O7 -46.0(3)
C29 C36 C39 O7 72.7(3)
